data_2215493
loop_
_publ_author_name
'Annamalai Subashini'
'Ebenezer Samuel'
'Packianathan Thomas Muthiah'
'Gabriele Bocelli'
'Andrea Cantoni'

_publ_section_title
;
 Trimethoprimium 3,5-dinitrosalicylate
;
_journal_coeditor_code HB2509
_journal_issue 10
_journal_name_full 'Acta Crystallographica Section E'
_journal_page_first o4049
_journal_page_last o4049
_journal_paper_doi 10.1107/S160053680704189X
_journal_volume 63
_journal_year 2007
_chemical_formula_iupac 'C14 H19 N4 O3 +, C7 H3 N2 O7 -'
_chemical_formula_moiety 'C14 H19 N4 O3 +, C7 H3 N2 O7 -'
_chemical_formula_structural 'C14 H19 N4 O3 +, C7 H3 N2 O7 -'
_chemical_formula_sum 'C21 H22 N6 O10'
_chemical_formula_weight 518.45
_chemical_name_common 'Trimethoprim 3,5-dinitrosalicylate'
_chemical_name_systematic
;
2,4-diamino-5-(3,4,5-trimethoxybenzyl)pyrimidinium
2-hydroxy-3,5-dinitrobenzoate
;
_space_group_IT_number 29
_symmetry_cell_setting orthorhombic
_symmetry_space_group_name_Hall 'P 2c -2ac'
_symmetry_space_group_name_H-M 'P c a 21'
_atom_sites_solution_hydrogens geom
_atom_sites_solution_primary direct
_atom_sites_solution_secondary difmap
_cell_angle_alpha 90
_cell_angle_beta 90
_cell_angle_gamma 90
_cell_formula_units_Z 4
_cell_length_a 20.928(3)
_cell_length_b 4.898(2)
_cell_length_c 22.869(2)
_cell_measurement_reflns_used 26
_cell_measurement_temperature 293
_cell_measurement_theta_max 70.2
_cell_measurement_theta_min 4.7
_cell_volume 2344.2(10)
_computing_cell_refinement 'XSCANS (Siemens, 1994)'
_computing_data_collection 'XSCANS (Siemens, 1994)'
_computing_data_reduction 'XSCANS (Siemens, 1994)'
_computing_molecular_graphics 'PLATON (Spek, 2003)'
_computing_publication_material 'PLATON (Spek, 2003)'
_computing_structure_refinement 'SHELXL97 (Sheldrick, 1997)'
_computing_structure_solution 'SHELXS97 (Sheldrick, 1997)'
_diffrn_ambient_temperature 293
_diffrn_measured_fraction_theta_full 0.985
_diffrn_measured_fraction_theta_max 0.985
_diffrn_measurement_device_type 'Siemens AED single-crystal'
_diffrn_measurement_method \w-2\q
_diffrn_radiation_monochromator graphite
_diffrn_radiation_source 'fine- focus sealed tube'
_diffrn_radiation_type CuK\a
_diffrn_radiation_wavelength 1.54178
_diffrn_reflns_av_sigmaI/netI 0.1689
_diffrn_reflns_limit_h_max 0
_diffrn_reflns_limit_h_min -25
_diffrn_reflns_limit_k_max 0
_diffrn_reflns_limit_k_min -5
_diffrn_reflns_limit_l_max 27
_diffrn_reflns_limit_l_min 0
_diffrn_reflns_number 2244
_diffrn_reflns_reduction_process ' ?'
_diffrn_reflns_theta_full 70.20
_diffrn_reflns_theta_max 70.20
_diffrn_reflns_theta_min 4.65
_diffrn_standards_decay_% 0
_diffrn_standards_interval_count 100
_diffrn_standards_interval_time 60
_diffrn_standards_number 1
_exptl_absorpt_coefficient_mu 1.020
_exptl_absorpt_correction_type none
_exptl_absorpt_process_details none
_exptl_crystal_colour 'light yellow'
_exptl_crystal_density_diffrn 1.469
_exptl_crystal_density_method 'Not Measured'
_exptl_crystal_description prism
_exptl_crystal_F_000 1080
_exptl_crystal_size_max 0.16
_exptl_crystal_size_mid 0.12
_exptl_crystal_size_min 0.06
_refine_diff_density_max 0.315
_refine_diff_density_min -0.207
_refine_ls_abs_structure_details none
_refine_ls_goodness_of_fit_ref 0.923
_refine_ls_hydrogen_treatment constr
_refine_ls_matrix_type full
_refine_ls_number_parameters 338
_refine_ls_number_reflns 2244
_refine_ls_number_restraints 1
_refine_ls_restrained_S_all 0.922
_refine_ls_R_factor_all 0.1901
_refine_ls_R_factor_gt 0.0635
_refine_ls_shift/su_max 0.000
_refine_ls_shift/su_mean 0.000
_refine_ls_structure_factor_coef Fsqd
_refine_ls_weighting_details 'calc w=1/[\s^2^(Fo^2^)+(0.0456P)^2^] where P=(Fo^2^+2Fc^2^)/3'
_refine_ls_weighting_scheme calc
_refine_ls_wR_factor_gt 0.1082
_refine_ls_wR_factor_ref 0.1518
_reflns_number_gt 883
_reflns_number_total 2244
_reflns_threshold_expression I>2\s(I)
_cod_data_source_file hb2509.cif
_cod_data_source_block I
_cod_database_code 2215493
_cod_database_fobs_code 2215493

loop_
_symmetry_equiv_pos_as_xyz
x,y,z
-x,-y,1/2+z
1/2-x,y,1/2+z
1/2+x,-y,z

loop_
_atom_site_aniso_label
_atom_site_aniso_U_11
_atom_site_aniso_U_22
_atom_site_aniso_U_33
_atom_site_aniso_U_12
_atom_site_aniso_U_13
_atom_site_aniso_U_23
O1 0.035(4) 0.076(6) 0.060(5) 0.002(4) 0.000(4) 0.000(5)
O2 0.040(4) 0.055(5) 0.079(6) -0.004(4) -0.017(4) 0.006(5)
O3 0.049(4) 0.093(7) 0.058(6) 0.000(5) -0.014(4) -0.010(6)
N1 0.044(5) 0.037(5) 0.058(6) -0.002(5) 0.008(4) 0.007(5)
N2 0.040(4) 0.074(7) 0.064(7) -0.009(5) -0.009(5) 0.024(7)
N3 0.033(4) 0.042(6) 0.054(6) -0.005(5) 0.005(4) 0.002(5)
N4 0.028(4) 0.060(7) 0.050(6) -0.003(5) 0.002(4) 0.009(6)
C2 0.018(5) 0.075(9) 0.043(6) 0.009(6) 0.007(5) 0.004(7)
C4 0.029(5) 0.040(7) 0.041(6) 0.008(5) -0.004(5) -0.003(6)
C5 0.030(5) 0.027(6) 0.062(8) 0.000(5) 0.011(5) -0.005(6)
C6 0.032(5) 0.033(7) 0.052(7) 0.004(5) -0.005(5) 0.003(6)
C7 0.046(6) 0.044(7) 0.049(7) 0.003(6) -0.012(5) 0.008(6)
C8 0.042(6) 0.038(7) 0.054(7) -0.010(5) 0.015(5) 0.011(6)
C9 0.038(6) 0.060(8) 0.048(7) 0.008(6) 0.004(5) 0.015(7)
C10 0.041(6) 0.037(6) 0.046(7) 0.003(5) 0.002(5) 0.008(6)
C11 0.038(5) 0.032(6) 0.054(7) -0.003(5) -0.016(6) 0.004(6)
C12 0.054(6) 0.052(7) 0.039(6) -0.001(6) -0.010(6) 0.005(7)
C13 0.033(5) 0.060(8) 0.042(7) -0.005(6) -0.008(5) 0.017(6)
C14 0.077(10) 0.186(19) 0.064(9) 0.046(12) 0.004(8) -0.006(12)
C15 0.063(7) 0.059(9) 0.129(14) -0.017(7) -0.024(9) 0.032(10)
C16 0.092(11) 0.065(10) 0.095(11) -0.016(9) -0.037(9) -0.018(9)
O4 0.071(5) 0.061(6) 0.048(5) -0.008(5) 0.005(4) 0.016(5)
O5 0.053(5) 0.064(6) 0.082(7) -0.003(5) 0.018(5) 0.003(6)
O6 0.058(6) 0.085(7) 0.089(7) -0.005(5) -0.007(5) 0.017(7)
O7 0.151(9) 0.083(7) 0.063(7) -0.012(7) -0.050(7) 0.009(6)
O8 0.091(7) 0.067(7) 0.085(7) -0.009(6) 0.002(5) 0.023(6)
O9 0.079(6) 0.099(7) 0.103(8) -0.035(6) -0.013(6) 0.044(7)
O10 0.072(6) 0.080(7) 0.078(7) -0.017(6) -0.028(5) 0.009(6)
N5 0.077(7) 0.055(7) 0.043(6) 0.008(6) -0.006(6) 0.008(6)
N6 0.053(5) 0.067(7) 0.047(6) -0.006(6) 0.000(5) 0.011(6)
C17 0.038(5) 0.037(7) 0.030(6) 0.013(5) 0.005(5) -0.005(5)
C18 0.034(6) 0.050(8) 0.058(8) 0.002(6) -0.003(5) -0.007(7)
C19 0.045(6) 0.047(7) 0.029(6) -0.004(6) -0.006(5) 0.012(6)
C20 0.046(6) 0.049(7) 0.038(6) 0.005(6) 0.002(5) -0.001(6)
C21 0.042(5) 0.038(7) 0.042(6) -0.004(5) -0.010(5) -0.006(6)
C22 0.058(7) 0.041(7) 0.042(7) 0.009(6) 0.009(6) -0.003(6)
C23 0.039(6) 0.031(7) 0.073(9) -0.015(5) 0.019(6) -0.015(7)

loop_
_atom_site_type_symbol
_atom_site_label
_atom_site_fract_x
_atom_site_fract_y
_atom_site_fract_z
_atom_site_U_iso_or_equiv
_atom_site_thermal_displace_type
_atom_site_calc_flag
_atom_site_refinement_flags
_atom_site_occupancy
O O1 0.4839(3) 0.9192(16) -0.0266(3) 0.057(3) Uani . . 1.000
O O2 0.4526(3) 0.6666(16) -0.1250(4) 0.058(3) Uani . . 1.000
O O3 0.5418(3) 0.474(2) -0.1986(4) 0.067(3) Uani . . 1.000
N N1 0.7512(4) 0.4715(19) 0.0459(4) 0.046(3) Uani . . 1.000
N N2 0.8415(4) 0.420(2) 0.1010(4) 0.059(4) Uani . . 1.000
N N3 0.8398(4) 0.7382(18) 0.0286(4) 0.043(3) Uani . . 1.000
N N4 0.8399(4) 1.0501(19) -0.0461(4) 0.046(3) Uani . . 1.000
C C2 0.8108(4) 0.546(3) 0.0580(5) 0.045(4) Uani . . 1.000
C C4 0.8083(5) 0.854(2) -0.0162(5) 0.037(3) Uani . . 1.000
C C5 0.7455(4) 0.7855(19) -0.0311(5) 0.040(4) Uani . . 1.000
C C6 0.7175(5) 0.590(2) 0.0023(5) 0.039(4) Uani . . 1.000
C C7 0.7130(5) 0.917(2) -0.0841(5) 0.046(4) Uani . . 1.000
C C8 0.6439(5) 0.834(2) -0.0912(5) 0.045(4) Uani . . 1.000
C C9 0.5960(5) 0.919(2) -0.0531(5) 0.049(4) Uani . . 1.000
C C10 0.5337(5) 0.849(2) -0.0627(5) 0.041(4) Uani . . 1.000
C C11 0.5154(5) 0.708(2) -0.1126(5) 0.041(3) Uani . . 1.000
C C12 0.5628(5) 0.616(2) -0.1511(5) 0.048(4) Uani . . 1.000
C C13 0.6270(4) 0.683(2) -0.1406(5) 0.045(4) Uani . . 1.000
C C14 0.4999(7) 1.075(4) 0.0227(6) 0.109(8) Uani . . 1.000
C C15 0.4282(6) 0.397(3) -0.1137(7) 0.084(6) Uani . . 1.000
C C16 0.5889(7) 0.331(3) -0.2285(6) 0.084(6) Uani . . 1.000
O O4 0.6798(4) 0.0705(17) 0.0983(3) 0.060(3) Uani . . 1.000
O O5 0.7609(4) 0.0101(16) 0.1597(4) 0.066(3) Uani . . 1.000
O O6 0.7550(4) -0.337(2) 0.2374(5) 0.077(4) Uani . . 1.000
O O7 0.7225(5) -0.608(2) 0.3338(4) 0.099(4) Uani . . 1.000
O O8 0.6653(4) -0.961(2) 0.3140(4) 0.081(4) Uani . . 1.000
O O9 0.4875(4) -0.821(2) 0.1826(4) 0.094(4) Uani . . 1.000
O O10 0.4860(4) -0.473(2) 0.1288(4) 0.077(4) Uani . . 1.000
N N5 0.6863(5) -0.730(2) 0.3025(5) 0.058(4) Uani . . 1.000
N N6 0.5133(5) -0.621(2) 0.1634(4) 0.056(3) Uani . . 1.000
C C17 0.6689(4) -0.266(2) 0.1725(4) 0.035(3) Uani . . 1.000
C C18 0.6985(5) -0.400(2) 0.2211(5) 0.047(4) Uani . . 1.000
C C19 0.6609(5) -0.602(2) 0.2491(4) 0.040(4) Uani . . 1.000
C C20 0.6015(5) -0.662(2) 0.2316(4) 0.044(4) Uani . . 1.000
C C21 0.5760(5) -0.542(2) 0.1837(5) 0.041(3) Uani . . 1.000
C C22 0.6100(5) -0.337(2) 0.1543(5) 0.047(4) Uani . . 1.000
C C23 0.7064(5) -0.043(2) 0.1412(6) 0.048(4) Uani . . 1.000
H H1 0.73350 0.34510 0.06640 0.0560 Uiso calc R 1.000
H H2A 0.88020 0.46450 0.10930 0.0710 Uiso calc R 1.000
H H2B 0.82280 0.29290 0.12060 0.0710 Uiso calc R 1.000
H H4A 0.87810 1.09470 -0.03600 0.0550 Uiso calc R 1.000
H H4B 0.82180 1.13030 -0.07510 0.0550 Uiso calc R 1.000
H H6 0.67550 0.53700 -0.00490 0.0470 Uiso calc R 1.000
H H7A 0.71530 1.11400 -0.08020 0.0550 Uiso calc R 1.000
H H7B 0.73630 0.86670 -0.11910 0.0550 Uiso calc R 1.000
H H9 0.60650 1.02530 -0.02070 0.0580 Uiso calc R 1.000
H H13 0.65840 0.62720 -0.16680 0.0540 Uiso calc R 1.000
H H14A 0.53340 0.98490 0.04390 0.1630 Uiso calc R 1.000
H H14B 0.46310 1.09380 0.04730 0.1630 Uiso calc R 1.000
H H14C 0.51420 1.25200 0.01050 0.1630 Uiso calc R 1.000
H H15A 0.45520 0.26450 -0.13210 0.1250 Uiso calc R 1.000
H H15B 0.38570 0.38250 -0.12910 0.1250 Uiso calc R 1.000
H H15C 0.42740 0.36540 -0.07230 0.1250 Uiso calc R 1.000
H H16A 0.61990 0.45630 -0.24380 0.1260 Uiso calc R 1.000
H H16B 0.56980 0.23040 -0.26000 0.1260 Uiso calc R 1.000
H H16C 0.60960 0.20610 -0.20220 0.1260 Uiso calc R 1.000
H H6A 0.76040 -0.17190 0.23330 0.1160 Uiso calc R 1.000
H H20 0.57740 -0.78830 0.25250 0.0530 Uiso calc R 1.000
H H22 0.59190 -0.25010 0.12220 0.0570 Uiso calc R 1.000

loop_
_atom_type_symbol
_atom_type_description
_atom_type_scat_dispersion_real
_atom_type_scat_dispersion_imag
_atom_type_scat_source
O O 0.0492 0.0322 'International Tables Vol C Tables 4.2.6.8 and 6.1.1.4'
N N 0.0311 0.0180 'International Tables Vol C Tables 4.2.6.8 and 6.1.1.4'
H H 0.0000 0.0000 'International Tables Vol C Tables 4.2.6.8 and 6.1.1.4'
C C 0.0181 0.0091 'International Tables Vol C Tables 4.2.6.8 and 6.1.1.4'

loop_
_geom_angle_atom_site_label_1
_geom_angle_atom_site_label_2
_geom_angle_atom_site_label_3
_geom_angle
_geom_angle_publ_flag
C10 O1 C14 116.0(9) n
C11 O2 C15 116.3(9) n
C12 O3 C16 114.9(9) n
C18 O6 H6A 109.37 no
C2 N1 C6 121.7(10) n
C2 N3 C4 117.9(9) n
C6 N1 H1 119.08 no
C2 N1 H1 119.23 no
C2 N2 H2A 120.11 no
H2A N2 H2B 119.76 no
C2 N2 H2B 120.13 no
C4 N4 H4A 119.95 no
H4A N4 H4B 120.07 no
C4 N4 H4B 119.99 no
O7 N5 C19 120.7(10) n
O7 N5 O8 123.4(11) n
O8 N5 C19 115.8(10) n
O9 N6 O10 120.8(10) n
O10 N6 C21 118.4(9) n
O9 N6 C21 120.6(9) n
N1 C2 N2 118.8(11) n
N2 C2 N3 119.4(9) n
N1 C2 N3 121.8(10) n
N3 C4 C5 123.1(10) n
N3 C4 N4 116.5(9) n
N4 C4 C5 120.5(10) n
C6 C5 C7 123.4(9) no
C4 C5 C6 116.0(10) no
C4 C5 C7 120.6(9) no
N1 C6 C5 119.5(9) n
C5 C7 C8 113.4(9) no
C7 C8 C13 118.2(9) no
C7 C8 C9 122.8(10) no
C9 C8 C13 118.9(9) no
C8 C9 C10 120.8(10) no
O1 C10 C11 114.2(9) n
C9 C10 C11 121.4(10) no
O1 C10 C9 124.4(10) n
O2 C11 C12 120.4(10) n
C10 C11 C12 118.8(10) no
O2 C11 C10 120.8(10) n
C11 C12 C13 119.7(10) no
O3 C12 C11 115.9(9) n
O3 C12 C13 124.4(10) n
C8 C13 C12 120.3(9) no
C5 C6 H6 120.30 no
N1 C6 H6 120.20 no
C8 C7 H7B 108.93 no
C8 C7 H7A 108.96 no
C5 C7 H7A 108.87 no
C5 C7 H7B 108.86 no
H7A C7 H7B 107.69 no
C10 C9 H9 119.55 no
C8 C9 H9 119.67 no
C8 C13 H13 119.86 no
C12 C13 H13 119.82 no
O1 C14 H14C 109.44 no
O1 C14 H14B 109.42 no
H14A C14 H14C 109.56 no
O1 C14 H14A 109.29 no
H14A C14 H14B 109.55 no
H14B C14 H14C 109.57 no
H15A C15 H15B 109.60 no
O2 C15 H15A 109.48 no
O2 C15 H15B 109.33 no
O2 C15 H15C 109.35 no
H15B C15 H15C 109.52 no
H15A C15 H15C 109.54 no
H16B C16 H16C 109.30 no
O3 C16 H16B 109.43 no
O3 C16 H16C 109.44 no
H16A C16 H16B 109.65 no
H16A C16 H16C 109.31 no
O3 C16 H16A 109.69 no
C18 C17 C22 121.2(9) no
C18 C17 C23 118.1(8) no
C22 C17 C23 120.8(9) no
O6 C18 C19 123.4(10) n
C17 C18 C19 115.5(9) no
O6 C18 C17 121.1(10) n
N5 C19 C18 118.1(9) n
C18 C19 C20 122.3(9) no
N5 C19 C20 119.3(9) n
C19 C20 C21 120.9(9) n
N6 C21 C22 119.9(10) n
C20 C21 C22 119.9(10) n
N6 C21 C20 120.1(9) n
C17 C22 C21 120.1(10) no
O4 C23 C17 117.1(9) n
O5 C23 C17 117.5(10) n
O4 C23 O5 125.4(10) n
C19 C20 H20 119.73 no
C21 C20 H20 119.41 no
C17 C22 H22 119.93 no
C21 C22 H22 119.99 no

loop_
_geom_bond_atom_site_label_1
_geom_bond_atom_site_label_2
_geom_bond_distance
_geom_bond_publ_flag
O1 C10 1.373(13) n
O1 C14 1.402(17) n
O2 C11 1.360(12) n
O2 C15 1.439(16) n
O3 C12 1.363(14) n
O3 C16 1.389(17) n
O4 C23 1.258(15) n
O5 C23 1.244(14) n
O6 C18 1.278(14) n
O7 N5 1.201(15) n
O8 N5 1.242(14) n
O9 N6 1.202(14) n
O10 N6 1.216(13) n
O6 H6A 0.8219 no
N1 C6 1.352(14) n
N1 C2 1.329(13) n
N2 C2 1.327(15) n
N3 C4 1.344(14) n
N3 C2 1.306(15) n
N4 C4 1.352(14) n
N1 H1 0.8604 no
N2 H2B 0.8612 no
N2 H2A 0.8599 no
N4 H4A 0.8603 no
N4 H4B 0.8589 no
N5 C19 1.472(15) n
N6 C21 1.445(15) n
C4 C5 1.399(14) no
C5 C6 1.358(14) no
C5 C7 1.532(15) no
C7 C8 1.511(15) no
C8 C13 1.396(15) no
C8 C9 1.392(15) no
C9 C10 1.366(15) no
C10 C11 1.388(16) no
C11 C12 1.401(15) no
C12 C13 1.404(14) no
C6 H6 0.9312 no
C7 H7B 0.9691 no
C7 H7A 0.9702 no
C9 H9 0.9319 no
C13 H13 0.9303 no
C14 H14C 0.9586 no
C14 H14A 0.9599 no
C14 H14B 0.9582 no
C15 H15C 0.9595 no
C15 H15A 0.9579 no
C15 H15B 0.9593 no
C16 H16A 0.9592 no
C16 H16B 0.9600 no
C16 H16C 0.9611 no
C17 C22 1.347(14) no
C17 C23 1.524(14) no
C17 C18 1.432(14) no
C18 C19 1.417(14) no
C19 C20 1.339(15) no
C20 C21 1.353(15) no
C21 C22 1.402(15) no
C20 H20 0.9303 no
C22 H22 0.9293 no

loop_
_geom_hbond_atom_site_label_D
_geom_hbond_atom_site_label_H
_geom_hbond_atom_site_label_A
_geom_hbond_site_symmetry_A
_geom_hbond_distance_DH
_geom_hbond_distance_HA
_geom_hbond_distance_DA
_geom_hbond_angle_DHA
_geom_hbond_publ_flag
N1 H1 O4 . 0.86 1.90 2.743(12) 167 yes
N2 H2A O10 4_555 0.86 2.26 3.101(12) 166 yes
N2 H2B O5 . 0.86 2.10 2.946(12) 169 yes
N4 H4A O1 4_575 0.86 2.23 3.050(11) 160 yes
N4 H4B O8 3_674 0.86 2.59 3.202(13) 129 yes
O6 H6A O5 . 0.82 1.90 2.462(14) 124 yes
C15 H15A O3 . 0.96 2.58 3.093(16) 114 yes

loop_
_geom_torsion_atom_site_label_1
_geom_torsion_atom_site_label_2
_geom_torsion_atom_site_label_3
_geom_torsion_atom_site_label_4
_geom_torsion
_geom_torsion_publ_flag
C14 O1 C10 C9 0.5(16) no
C14 O1 C10 C11 -176.6(11) no
C15 O2 C11 C12 78.5(14) no
C15 O2 C11 C10 -103.5(12) no
C16 O3 C12 C13 17.4(16) no
C16 O3 C12 C11 -165.6(10) no
C6 N1 C2 N3 0.3(18) no
C6 N1 C2 N2 -179.4(10) no
C2 N1 C6 C5 1.7(16) no
C2 N3 C4 C5 2.5(16) no
C2 N3 C4 N4 -179.3(10) no
C4 N3 C2 N2 177.3(10) no
C4 N3 C2 N1 -2.3(17) no
O8 N5 C19 C18 -155.6(10) no
O8 N5 C19 C20 30.1(14) no
O7 N5 C19 C20 -146.2(11) no
O7 N5 C19 C18 28.1(15) no
O10 N6 C21 C22 -14.5(15) no
O10 N6 C21 C20 164.4(10) no
O9 N6 C21 C22 169.3(10) no
O9 N6 C21 C20 -11.9(16) no
N3 C4 C5 C7 -177.7(9) no
N4 C4 C5 C6 -178.7(10) no
N4 C4 C5 C7 4.2(15) no
N3 C4 C5 C6 -0.6(15) no
C4 C5 C6 N1 -1.4(15) no
C6 C5 C7 C8 7.2(14) no
C4 C5 C7 C8 -176.0(9) no
C7 C5 C6 N1 175.5(9) no
C5 C7 C8 C13 -115.1(11) no
C5 C7 C8 C9 69.9(13) no
C7 C8 C13 C12 -175.9(9) no
C13 C8 C9 C10 2.1(15) no
C7 C8 C9 C10 177.0(10) no
C9 C8 C13 C12 -0.7(15) no
C8 C9 C10 C11 -4.6(16) no
C8 C9 C10 O1 178.5(10) no
O1 C10 C11 C12 -177.2(9) no
C9 C10 C11 C12 5.6(15) no
O1 C10 C11 O2 4.8(14) no
C9 C10 C11 O2 -172.4(10) no
O2 C11 C12 C13 173.9(9) no
C10 C11 C12 C13 -4.1(15) no
O2 C11 C12 O3 -3.3(15) no
C10 C11 C12 O3 178.7(9) no
C11 C12 C13 C8 1.8(15) no
O3 C12 C13 C8 178.7(10) no
C23 C17 C18 O6 -0.8(15) no
C23 C17 C18 C19 178.9(9) no
C18 C17 C22 C21 1.2(15) no
C23 C17 C22 C21 -179.8(10) no
C18 C17 C23 O4 179.4(10) no
C22 C17 C18 O6 178.3(10) no
C22 C17 C18 C19 -2.0(14) no
C22 C17 C23 O5 -179.0(10) no
C22 C17 C23 O4 0.3(15) no
C18 C17 C23 O5 0.1(15) no
O6 C18 C19 C20 179.2(11) no
O6 C18 C19 N5 5.0(16) no
C17 C18 C19 N5 -174.7(9) no
C17 C18 C19 C20 -0.5(15) no
N5 C19 C20 C21 178.1(9) no
C18 C19 C20 C21 4.0(16) no
C19 C20 C21 C22 -4.9(16) no
C19 C20 C21 N6 176.3(9) no
N6 C21 C22 C17 -178.9(10) no
C20 C21 C22 C17 2.3(16) no

loop_
_cod_related_entry_id
_cod_related_entry_database
_cod_related_entry_code
1 ChemSpider 21123371
